data_4347830
loop_
_publ_author_name
'Jafri, Sadaf Fatima'
'Koumousi, Evangelia S.'
'Sainctavit, Philippe'
'Juhin, Am\'elie'
'Schuler, Vivien'
'Bun U, Oana'
'Mitcov, Dmitri'
'Dechambenoit, Pierre'
'Mathoni\`ere, Corine'
'Cl\'erac, Rodolphe'
'Otero, Edwige'
'Ohresser, Philippe'
'Cartier Dit Moulin, Christophe'
'Arrio, Marie-Anne'

_publ_section_title
;
 Large Orbital Magnetic Moment Measured in the [TpFe(III)(CN)3](-)
 Precursor of Photomagnetic Molecular Prussian Blue Analogues.
;
_journal_issue 14
_journal_name_full 'Inorganic chemistry'
_journal_page_first 6980
_journal_page_last 6987
_journal_paper_doi 10.1021/acs.inorgchem.6b00664
_journal_volume 55
_journal_year 2016
_chemical_formula_moiety 'C16 H36 N, C12 H10 B Fe N9, 3(H2 O)'
_chemical_formula_sum 'C28 H52 B Fe N10 O3'
_chemical_formula_weight 643.45
_space_group_crystal_system triclinic
_space_group_IT_number 2
_space_group_name_Hall '-P 1'
_space_group_name_H-M_alt 'P -1'
_atom_sites_solution_hydrogens geom
_audit_creation_method SHELXL-2014/7
_cell_angle_alpha 87.2840(10)
_cell_angle_beta 76.7360(10)
_cell_angle_gamma 60.8650(10)
_cell_formula_units_Z 2
_cell_length_a 11.1956(4)
_cell_length_b 11.2191(4)
_cell_length_c 15.9740(6)
_cell_measurement_reflns_used 9887
_cell_measurement_temperature 120(2)
_cell_measurement_theta_max 26.36
_cell_measurement_theta_min 2.55
_cell_volume 1700.91(11)
_computing_cell_refinement 'Bruker SAINT'
_computing_data_collection 'Bruker APEX2'
_computing_data_reduction 'Bruker SAINT'
_computing_structure_refinement 'SHELXL-2014/7 (Sheldrick, 2014)'
_computing_structure_solution 'Autostructure (Bruker)'
_diffrn_ambient_temperature 120(2)
_diffrn_measured_fraction_theta_full 0.999
_diffrn_measured_fraction_theta_max 0.997
_diffrn_measurement_device_type 'Bruker APEX-II Quasar'
_diffrn_measurement_method 'phi and omega scans'
_diffrn_radiation_type MoK\a
_diffrn_radiation_wavelength 0.71073
_diffrn_reflns_av_R_equivalents 0.0277
_diffrn_reflns_av_unetI/netI 0.0196
_diffrn_reflns_Laue_measured_fraction_full 0.999
_diffrn_reflns_Laue_measured_fraction_max 0.997
_diffrn_reflns_limit_h_max 13
_diffrn_reflns_limit_h_min -13
_diffrn_reflns_limit_k_max 14
_diffrn_reflns_limit_k_min -14
_diffrn_reflns_limit_l_max 19
_diffrn_reflns_limit_l_min -19
_diffrn_reflns_number 41492
_diffrn_reflns_point_group_measured_fraction_full 0.999
_diffrn_reflns_point_group_measured_fraction_max 0.997
_diffrn_reflns_theta_full 25.242
_diffrn_reflns_theta_max 26.413
_diffrn_reflns_theta_min 2.547
_diffrn_source 'Incoatec microfocus sealed tube'
_exptl_absorpt_coefficient_mu 0.487
_exptl_absorpt_correction_T_max 0.7454
_exptl_absorpt_correction_T_min 0.6757
_exptl_absorpt_correction_type multi-scan
_exptl_absorpt_process_details SADABS
_exptl_crystal_colour orange
_exptl_crystal_density_diffrn 1.256
_exptl_crystal_description block
_exptl_crystal_F_000 690
_exptl_crystal_size_max 0.180
_exptl_crystal_size_mid 0.100
_exptl_crystal_size_min 0.040
_refine_diff_density_max 1.370
_refine_diff_density_min -0.570
_refine_diff_density_rms 0.089
_refine_ls_extinction_method none
_refine_ls_goodness_of_fit_ref 1.037
_refine_ls_hydrogen_treatment riding
_refine_ls_matrix_type full
_refine_ls_number_parameters 431
_refine_ls_number_reflns 6952
_refine_ls_number_restraints 2
_refine_ls_restrained_S_all 1.037
_refine_ls_R_factor_all 0.0741
_refine_ls_R_factor_gt 0.0630
_refine_ls_shift/su_max 0.032
_refine_ls_shift/su_mean 0.001
_refine_ls_structure_factor_coef Fsqd
_refine_ls_weighting_details 'w=1/[\s^2^(Fo^2^)+(0.1140P)^2^+2.4558P] where P=(Fo^2^+2Fc^2^)/3'
_refine_ls_weighting_scheme calc
_refine_ls_wR_factor_gt 0.1801
_refine_ls_wR_factor_ref 0.1937
_reflns_Friedel_coverage 0.000
_reflns_number_gt 5867
_reflns_number_total 6952
_reflns_threshold_expression 'I > 2\s(I)'
_cod_data_source_file ic6b00664_si_002.cif
_cod_data_source_block shelx
_cod_database_code 4347830
_shelx_shelxl_version_number 2014/7
_shelx_space_group_comment
;
The symmetry employed for this shelxl refinement is uniquely defined
by the following loop, which should always be used as a source of
symmetry information in preference to the above space-group names.
They are only intended as comments.
;
_shelx_estimated_absorpt_t_min 0.917
_shelx_estimated_absorpt_t_max 0.981

loop_
_space_group_symop_operation_xyz
'x, y, z'
'-x, -y, -z'

loop_
_atom_site_label
_atom_site_type_symbol
_atom_site_fract_x
_atom_site_fract_y
_atom_site_fract_z
_atom_site_U_iso_or_equiv
_atom_site_adp_type
_atom_site_occupancy
_atom_site_site_symmetry_order
_atom_site_calc_flag
_atom_site_refinement_flags_posn
_atom_site_refinement_flags_adp
_atom_site_refinement_flags_occupancy
_atom_site_disorder_assembly
_atom_site_disorder_group
Fe1 Fe 0.22077(4) 0.15185(4) 0.36936(3) 0.03071(16) Uani 1 1 d . . . . .
N7 N 0.2825(2) 0.0418(2) 0.53176(15) 0.0232(5) Uani 1 1 d . . . . .
O3 O 0.5155(4) 0.7697(4) 0.9311(2) 0.0731(9) Uani 1 1 d . . . . .
O1 O 0.3083(4) 0.9503(4) 0.0634(2) 0.0845(11) Uani 1 1 d . . . . .
O2 O 0.2246(4) 1.2363(5) 0.0772(2) 0.0908(12) Uani 1 1 d . . . . .
N6 N 0.3307(2) 0.0195(2) 0.44485(16) 0.0251(5) Uani 1 1 d . . . . .
N10A N 0.2382(8) 0.6109(8) 0.8972(5) 0.0490(17) Uani 0.5 1 d . . P A 1
C21B C 0.3992(8) 0.5080(11) 0.8123(6) 0.0565(19) Uani 0.5 1 d . . P B 2
H21A H 0.4360 0.5695 0.8213 0.068 Uiso 0.5 1 calc R U P B 2
H21B H 0.4742 0.4129 0.8142 0.068 Uiso 0.5 1 calc R U P B 2
C22B C 0.3715(8) 0.5240(12) 0.7249(5) 0.0666(19) Uani 0.5 1 d . . P B 2
H22A H 0.2967 0.6186 0.7214 0.080 Uiso 0.5 1 calc R U P B 2
H22B H 0.3389 0.4602 0.7132 0.080 Uiso 0.5 1 calc R U P B 2
N10B N 0.2740(8) 0.5378(8) 0.8866(5) 0.0490(17) Uani 0.5 1 d . . P B 2
C16A C 0.3037(15) 0.5860(10) 0.9755(10) 0.046(2) Uani 0.5 1 d . . P A 1
H16A H 0.3921 0.4971 0.9647 0.055 Uiso 0.5 1 calc R U P A 1
H16B H 0.3279 0.6585 0.9820 0.055 Uiso 0.5 1 calc R U P A 1
C22A C 0.3102(8) 0.6290(12) 0.7336(5) 0.0666(19) Uani 0.5 1 d . . P A 1
H22C H 0.2473 0.7291 0.7360 0.080 Uiso 0.5 1 calc R U P A 1
H22D H 0.2571 0.5832 0.7247 0.080 Uiso 0.5 1 calc R U P A 1
C21A C 0.3563(8) 0.5900(11) 0.8195(6) 0.0565(19) Uani 0.5 1 d . . P A 1
H21C H 0.4302 0.4926 0.8129 0.068 Uiso 0.5 1 calc R U P A 1
H21D H 0.3987 0.6452 0.8309 0.068 Uiso 0.5 1 calc R U P A 1
C23A C 0.4473(9) 0.5831(9) 0.6531(6) 0.0562(15) Uani 0.5 1 d D . P A 1
H23A H 0.4201 0.6279 0.6004 0.067 Uiso 0.5 1 calc R U P A 1
H23B H 0.5167 0.6043 0.6674 0.067 Uiso 0.5 1 calc R U P A 1
N8 N 0.0506(2) 0.1578(2) 0.44368(18) 0.0313(5) Uani 1 1 d . . . . .
C10 C -0.0627(3) 0.1589(3) 0.4278(3) 0.0399(8) Uani 1 1 d . . . . .
H10 H -0.0763 0.1527 0.3719 0.048 Uiso 1 1 calc R U . . .
C11 C -0.1566(3) 0.1704(3) 0.5043(3) 0.0429(9) Uani 1 1 d . . . . .
H11 H -0.2449 0.1741 0.5112 0.051 Uiso 1 1 calc R U . . .
C12 C -0.0950(3) 0.1755(3) 0.5687(3) 0.0374(7) Uani 1 1 d . . . . .
H12 H -0.1336 0.1831 0.6290 0.045 Uiso 1 1 calc R U . . .
N9 N 0.0295(2) 0.1680(2) 0.53111(18) 0.0298(5) Uani 1 1 d . . . . .
C8 C 0.4808(3) -0.1551(3) 0.5067(2) 0.0292(6) Uani 1 1 d . . . . .
H8 H 0.5593 -0.2388 0.5143 0.035 Uiso 1 1 calc R U . . .
C9 C 0.3717(3) -0.0621(3) 0.5702(2) 0.0267(6) Uani 1 1 d . . . . .
H9 H 0.3613 -0.0700 0.6306 0.032 Uiso 1 1 calc R U . . .
C7 C 0.4512(3) -0.1004(3) 0.4294(2) 0.0284(6) Uani 1 1 d . . . . .
H7 H 0.5080 -0.1418 0.3737 0.034 Uiso 1 1 calc R U . . .
N5 N 0.1578(2) 0.2947(2) 0.53399(17) 0.0268(5) Uani 1 1 d . . . . .
N4 N 0.1903(2) 0.3011(2) 0.44715(17) 0.0286(5) Uani 1 1 d . . . . .
C4 C 0.1959(3) 0.4177(3) 0.4337(2) 0.0356(7) Uani 1 1 d . . . . .
H4 H 0.2163 0.4487 0.3787 0.043 Uiso 1 1 calc R U . . .
C5 C 0.1677(3) 0.4859(3) 0.5119(3) 0.0383(8) Uani 1 1 d . . . . .
H5 H 0.1654 0.5701 0.5209 0.046 Uiso 1 1 calc R U . . .
C6 C 0.1435(3) 0.4054(3) 0.5740(2) 0.0316(6) Uani 1 1 d . . . . .
H6 H 0.1206 0.4248 0.6346 0.038 Uiso 1 1 calc R U . . .
C2 C 0.1075(4) 0.2749(4) 0.2968(2) 0.0437(8) Uani 1 1 d . . . . .
N2 N 0.0360(4) 0.3463(4) 0.2540(2) 0.0567(9) Uani 1 1 d . . . . .
C3 C 0.2626(4) 0.0003(4) 0.2932(2) 0.0427(8) Uani 1 1 d . . . . .
N3 N 0.2931(4) -0.0931(4) 0.2484(2) 0.0577(9) Uani 1 1 d . . . . .
C1 C 0.3798(4) 0.1588(4) 0.2952(2) 0.0408(7) Uani 1 1 d . . . . .
N1 N 0.4718(4) 0.1687(4) 0.2503(2) 0.0565(9) Uani 1 1 d . . . . .
B1 B 0.1425(3) 0.1715(3) 0.5694(2) 0.0264(6) Uani 1 1 d . . . . .
H1 H 0.1172 0.1778 0.6339 0.032 Uiso 1 1 calc R U . . .
C15 C 0.2089(4) 0.5851(6) 1.0567(3) 0.0717(14) Uani 1 1 d . . . . .
H15A H 0.1961 0.5040 1.0554 0.086 Uiso 1 1 calc R U . A 1
H15B H 0.1156 0.6685 1.0652 0.086 Uiso 1 1 calc R U . A 1
C23B C 0.5080(10) 0.4935(11) 0.6569(6) 0.0562(15) Uani 0.5 1 d D . P B 2
H23C H 0.5401 0.5577 0.6690 0.067 Uiso 0.5 1 calc R U P B 2
H23D H 0.5827 0.3994 0.6614 0.067 Uiso 0.5 1 calc R U P B 2
C16B C 0.3237(15) 0.5283(10) 0.9674(10) 0.046(2) Uani 0.5 1 d . . P B 2
H16C H 0.3780 0.5777 0.9604 0.055 Uiso 0.5 1 calc R U P B 2
H16D H 0.3900 0.4308 0.9721 0.055 Uiso 0.5 1 calc R U P B 2
C25B C 0.2214(11) 0.4359(13) 0.8855(6) 0.0481(17) Uani 0.5 1 d . . P B 2
H25A H 0.1458 0.4567 0.9383 0.058 Uiso 0.5 1 calc R U P B 2
H25B H 0.1783 0.4518 0.8356 0.058 Uiso 0.5 1 calc R U P B 2
C13 C 0.1870(5) 0.5940(6) 1.2181(3) 0.0694(13) Uani 1 1 d . . . . .
H13A H 0.0969 0.6789 1.2248 0.104 Uiso 1 1 calc R U . . .
H13B H 0.2341 0.5962 1.2622 0.104 Uiso 1 1 calc R U . . .
H13C H 0.1703 0.5157 1.2247 0.104 Uiso 1 1 calc R U . . .
C17B C 0.1559(9) 0.6873(10) 0.8836(6) 0.0490(16) Uani 0.5 1 d . . P B 2
H17A H 0.1262 0.6931 0.8291 0.059 Uiso 0.5 1 calc R U P B 2
H17B H 0.0739 0.7055 0.9315 0.059 Uiso 0.5 1 calc R U P B 2
C18B C 0.1917(10) 0.8021(11) 0.8897(7) 0.058(2) Uani 0.5 1 d . . P B 2
H18A H 0.2787 0.7815 0.8456 0.070 Uiso 0.5 1 calc R U P B 2
H18B H 0.2097 0.8058 0.9471 0.070 Uiso 0.5 1 calc R U P B 2
C20B C 0.0444(18) 0.9660(15) 0.7859(9) 0.075(3) Uani 0.5 1 d . . P B 2
H20A H -0.0338 1.0583 0.7849 0.113 Uiso 0.5 1 calc R U P B 2
H20B H 0.1295 0.9554 0.7451 0.113 Uiso 0.5 1 calc R U P B 2
H20C H 0.0209 0.8982 0.7696 0.113 Uiso 0.5 1 calc R U P B 2
C19B C 0.0699(11) 0.9446(12) 0.8758(8) 0.064(2) Uani 0.5 1 d . . P B 2
H19A H -0.0183 0.9591 0.9163 0.077 Uiso 0.5 1 calc R U P B 2
H19B H 0.0900 1.0161 0.8919 0.077 Uiso 0.5 1 calc R U P B 2
C17A C 0.1162(9) 0.7575(10) 0.9014(6) 0.0490(16) Uani 0.5 1 d . . P A 1
H17C H 0.0812 0.7683 0.8485 0.059 Uiso 0.5 1 calc R U P A 1
H17D H 0.0386 0.7696 0.9510 0.059 Uiso 0.5 1 calc R U P A 1
C18A C 0.1502(10) 0.8692(12) 0.9101(7) 0.058(2) Uani 0.5 1 d . . P A 1
H18C H 0.2355 0.8521 0.8654 0.070 Uiso 0.5 1 calc R U P A 1
H18D H 0.1700 0.8697 0.9674 0.070 Uiso 0.5 1 calc R U P A 1
C20A C 0.0046(18) 1.0288(15) 0.8138(9) 0.075(3) Uani 0.5 1 d . . P A 1
H20D H -0.0754 1.1195 0.8121 0.113 Uiso 0.5 1 calc R U P A 1
H20E H 0.0896 1.0210 0.7743 0.113 Uiso 0.5 1 calc R U P A 1
H20F H -0.0145 0.9584 0.7963 0.113 Uiso 0.5 1 calc R U P A 1
C19A C 0.0254(11) 1.0102(12) 0.9000(8) 0.064(2) Uani 0.5 1 d . . P A 1
H19C H -0.0618 1.0207 0.9396 0.077 Uiso 0.5 1 calc R U P A 1
H19D H 0.0421 1.0833 0.9176 0.077 Uiso 0.5 1 calc R U P A 1
C14 C 0.2793(4) 0.5806(5) 1.1293(3) 0.0567(10) Uani 1 1 d . . . . .
H14A H 0.3687 0.4931 1.1221 0.068 Uiso 1 1 calc R U . . .
H14B H 0.3022 0.6559 1.1248 0.068 Uiso 1 1 calc R U . . .
C26A C 0.2910(12) 0.3604(13) 0.8725(7) 0.0585(18) Uani 0.5 1 d . . P A 1
H26A H 0.3361 0.3277 0.9216 0.070 Uiso 0.5 1 calc R U P A 1
H26B H 0.3653 0.3440 0.8197 0.070 Uiso 0.5 1 calc R U P A 1
C26B C 0.3285(10) 0.2851(10) 0.8805(7) 0.0585(18) Uani 0.5 1 d . . P B 2
H26C H 0.3696 0.2648 0.9315 0.070 Uiso 0.5 1 calc R U P B 2
H26D H 0.4055 0.2610 0.8281 0.070 Uiso 0.5 1 calc R U P B 2
C27A C 0.2143(13) 0.2827(14) 0.8616(7) 0.073(2) Uani 0.5 1 d . . P A 1
H27A H 0.1416 0.2975 0.9150 0.087 Uiso 0.5 1 calc R U P A 1
H27B H 0.1667 0.3177 0.8136 0.087 Uiso 0.5 1 calc R U P A 1
C27B C 0.2555(15) 0.2019(16) 0.8777(8) 0.073(2) Uani 0.5 1 d . . P B 2
H27C H 0.1684 0.2388 0.9243 0.087 Uiso 0.5 1 calc R U P B 2
H27D H 0.3179 0.1060 0.8884 0.087 Uiso 0.5 1 calc R U P B 2
C28A C 0.3166(12) 0.1330(14) 0.8430(8) 0.076(2) Uani 0.5 1 d . . P A 1
H28A H 0.2665 0.0841 0.8361 0.115 Uiso 0.5 1 calc R U P A 1
H28B H 0.3877 0.1185 0.7897 0.115 Uiso 0.5 1 calc R U P A 1
H28C H 0.3626 0.0983 0.8909 0.115 Uiso 0.5 1 calc R U P A 1
C28B C 0.2176(12) 0.2041(13) 0.7898(6) 0.076(2) Uani 0.5 1 d . . P B 2
H28D H 0.1709 0.1492 0.7910 0.115 Uiso 0.5 1 calc R U P B 2
H28E H 0.1543 0.2986 0.7794 0.115 Uiso 0.5 1 calc R U P B 2
H28F H 0.3038 0.1659 0.7435 0.115 Uiso 0.5 1 calc R U P B 2
C25A C 0.1845(10) 0.5140(10) 0.8890(6) 0.0481(17) Uani 0.5 1 d . . P A 1
H25C H 0.1355 0.5415 0.8413 0.058 Uiso 0.5 1 calc R U P A 1
H25D H 0.1130 0.5269 0.9426 0.058 Uiso 0.5 1 calc R U P A 1
C24B C 0.4858(10) 0.5073(8) 0.5674(5) 0.0572(14) Uani 0.5 1 d D . P B 2
H24A H 0.5740 0.4874 0.5261 0.086 Uiso 0.5 1 calc R U P B 2
H24B H 0.4557 0.4427 0.5549 0.086 Uiso 0.5 1 calc R U P B 2
H24C H 0.4131 0.6009 0.5625 0.086 Uiso 0.5 1 calc R U P B 2
C24A C 0.5036(10) 0.4314(8) 0.6423(6) 0.0572(14) Uani 0.5 1 d D . P A 1
H24D H 0.5880 0.3912 0.5948 0.086 Uiso 0.5 1 calc R U P A 1
H24E H 0.5277 0.3903 0.6957 0.086 Uiso 0.5 1 calc R U P A 1
H24F H 0.4320 0.4137 0.6294 0.086 Uiso 0.5 1 calc R U P A 1

loop_
_atom_site_aniso_label
_atom_site_aniso_U_11
_atom_site_aniso_U_22
_atom_site_aniso_U_33
_atom_site_aniso_U_23
_atom_site_aniso_U_13
_atom_site_aniso_U_12
Fe1 0.0266(2) 0.0318(3) 0.0444(3) 0.01291(18) -0.02353(19) -0.01683(19)
N7 0.0184(10) 0.0179(10) 0.0382(12) 0.0076(9) -0.0127(9) -0.0105(9)
O3 0.0648(19) 0.086(2) 0.0566(18) 0.0127(16) -0.0200(15) -0.0261(17)
O1 0.075(2) 0.108(3) 0.0596(19) -0.0083(19) -0.0228(17) -0.033(2)
O2 0.072(2) 0.121(3) 0.070(2) 0.004(2) -0.0247(18) -0.036(2)
N6 0.0189(10) 0.0213(10) 0.0406(13) 0.0062(9) -0.0144(9) -0.0113(9)
N10A 0.021(3) 0.072(5) 0.040(2) 0.010(4) -0.013(2) -0.010(4)
C21B 0.022(3) 0.081(5) 0.048(3) 0.012(4) -0.010(3) -0.012(4)
C22B 0.030(3) 0.095(5) 0.050(3) 0.010(4) -0.013(3) -0.011(3)
N10B 0.021(3) 0.072(5) 0.040(2) 0.010(4) -0.013(2) -0.010(4)
C16A 0.033(4) 0.062(7) 0.042(3) 0.009(6) -0.018(3) -0.020(6)
C22A 0.030(3) 0.095(5) 0.050(3) 0.010(4) -0.013(3) -0.011(3)
C21A 0.022(3) 0.081(5) 0.048(3) 0.012(4) -0.010(3) -0.012(4)
C23A 0.055(4) 0.055(4) 0.069(4) 0.014(4) -0.030(3) -0.029(3)
N8 0.0233(11) 0.0209(11) 0.0580(16) 0.0100(10) -0.0244(11) -0.0115(9)
C10 0.0277(15) 0.0225(13) 0.081(2) 0.0105(14) -0.0331(16) -0.0135(12)
C11 0.0207(13) 0.0208(13) 0.097(3) 0.0088(15) -0.0245(16) -0.0132(11)
C12 0.0186(13) 0.0199(13) 0.077(2) 0.0069(13) -0.0125(14) -0.0114(11)
N9 0.0174(10) 0.0183(10) 0.0580(16) 0.0089(10) -0.0161(10) -0.0097(9)
C8 0.0186(12) 0.0169(12) 0.0581(18) 0.0097(11) -0.0192(12) -0.0096(10)
C9 0.0214(12) 0.0217(12) 0.0461(16) 0.0133(11) -0.0180(11) -0.0142(10)
C7 0.0184(12) 0.0228(13) 0.0484(17) 0.0023(11) -0.0127(11) -0.0113(10)
N5 0.0176(10) 0.0188(10) 0.0486(14) 0.0102(9) -0.0168(10) -0.0094(9)
N4 0.0206(11) 0.0238(11) 0.0502(15) 0.0176(10) -0.0221(10) -0.0130(9)
C4 0.0257(14) 0.0255(14) 0.067(2) 0.0240(14) -0.0281(14) -0.0160(12)
C5 0.0232(13) 0.0178(12) 0.083(2) 0.0149(14) -0.0282(15) -0.0113(11)
C6 0.0176(12) 0.0193(12) 0.0614(19) 0.0041(12) -0.0189(12) -0.0077(10)
C2 0.0401(18) 0.0515(19) 0.053(2) 0.0186(16) -0.0297(16) -0.0257(16)
N2 0.0520(19) 0.069(2) 0.059(2) 0.0276(17) -0.0408(16) -0.0271(17)
C3 0.0404(17) 0.054(2) 0.0497(19) 0.0118(16) -0.0256(15) -0.0299(16)
N3 0.067(2) 0.067(2) 0.060(2) 0.0001(17) -0.0265(17) -0.0432(19)
C1 0.0412(17) 0.053(2) 0.0421(17) 0.0173(15) -0.0272(15) -0.0274(16)
N1 0.0512(19) 0.087(3) 0.0482(18) 0.0255(17) -0.0233(15) -0.0440(19)
B1 0.0179(13) 0.0196(13) 0.0453(18) 0.0076(12) -0.0129(12) -0.0101(11)
C15 0.040(2) 0.124(4) 0.053(2) 0.035(3) -0.0242(18) -0.039(3)
C23B 0.055(4) 0.055(4) 0.069(4) 0.014(4) -0.030(3) -0.029(3)
C16B 0.033(4) 0.062(7) 0.042(3) 0.009(6) -0.018(3) -0.020(6)
C25B 0.043(4) 0.066(5) 0.042(2) 0.017(5) -0.025(3) -0.026(5)
C13 0.070(3) 0.089(3) 0.051(2) 0.027(2) -0.020(2) -0.040(3)
C17B 0.025(4) 0.062(5) 0.045(4) 0.006(4) -0.014(3) -0.007(4)
C18B 0.031(5) 0.082(7) 0.055(5) 0.005(4) -0.011(4) -0.021(5)
C20B 0.089(8) 0.088(9) 0.071(8) 0.022(5) -0.033(6) -0.056(8)
C19B 0.045(5) 0.076(7) 0.063(6) 0.005(4) -0.014(4) -0.022(5)
C17A 0.025(4) 0.062(5) 0.045(4) 0.006(4) -0.014(3) -0.007(4)
C18A 0.031(5) 0.082(7) 0.055(5) 0.005(4) -0.011(4) -0.021(5)
C20A 0.089(8) 0.088(9) 0.071(8) 0.022(5) -0.033(6) -0.056(8)
C19A 0.045(5) 0.076(7) 0.063(6) 0.005(4) -0.014(4) -0.022(5)
C14 0.043(2) 0.074(3) 0.049(2) 0.0188(19) -0.0186(17) -0.0224(19)
C26A 0.049(5) 0.057(5) 0.060(3) 0.003(4) -0.025(3) -0.013(5)
C26B 0.049(5) 0.057(5) 0.060(3) 0.003(4) -0.025(3) -0.013(5)
C27A 0.076(6) 0.106(9) 0.050(4) 0.012(5) -0.022(3) -0.053(7)
C27B 0.076(6) 0.106(9) 0.050(4) 0.012(5) -0.022(3) -0.053(7)
C28A 0.071(5) 0.107(6) 0.060(4) 0.006(4) -0.010(3) -0.052(5)
C28B 0.071(5) 0.107(6) 0.060(4) 0.006(4) -0.010(3) -0.052(5)
C25A 0.043(4) 0.066(5) 0.042(2) 0.017(5) -0.025(3) -0.026(5)
C24B 0.063(4) 0.037(3) 0.062(4) 0.006(2) -0.009(3) -0.021(3)
C24A 0.063(4) 0.037(3) 0.062(4) 0.006(2) -0.009(3) -0.021(3)

loop_
_atom_type_symbol
_atom_type_description
_atom_type_scat_dispersion_real
_atom_type_scat_dispersion_imag
_atom_type_scat_source
C C 0.0033 0.0016 'International Tables Vol C Tables 4.2.6.8 and 6.1.1.4'
H H 0.0000 0.0000 'International Tables Vol C Tables 4.2.6.8 and 6.1.1.4'
N N 0.0061 0.0033 'International Tables Vol C Tables 4.2.6.8 and 6.1.1.4'
O O 0.0106 0.0060 'International Tables Vol C Tables 4.2.6.8 and 6.1.1.4'
B B 0.0013 0.0007 'International Tables Vol C Tables 4.2.6.8 and 6.1.1.4'
Fe Fe 0.3463 0.8444 'International Tables Vol C Tables 4.2.6.8 and 6.1.1.4'

loop_
_geom_angle_atom_site_label_1
_geom_angle_atom_site_label_2
_geom_angle_atom_site_label_3
_geom_angle
C2 Fe1 C1 87.51(14)
C2 Fe1 C3 88.81(15)
C1 Fe1 C3 87.65(15)
C2 Fe1 N8 89.31(13)
C1 Fe1 N8 176.15(12)
C3 Fe1 N8 94.47(13)
C2 Fe1 N6 176.55(12)
C1 Fe1 N6 95.23(11)
C3 Fe1 N6 89.21(12)
N8 Fe1 N6 88.02(10)
C2 Fe1 N4 93.67(13)
C1 Fe1 N4 90.00(13)
C3 Fe1 N4 176.51(11)
N8 Fe1 N4 88.02(10)
N6 Fe1 N4 88.43(9)
C9 N7 N6 109.9(2)
C9 N7 B1 131.4(3)
N6 N7 B1 118.6(2)
C7 N6 N7 106.6(2)
C7 N6 Fe1 133.4(2)
N7 N6 Fe1 119.96(16)
C25A N10A C21A 110.8(8)
C25A N10A C17A 108.1(7)
C21A N10A C17A 108.7(7)
C25A N10A C16A 112.1(8)
C21A N10A C16A 105.1(8)
C17A N10A C16A 112.1(7)
C22B C21B N10B 116.0(7)
C22B C21B H21A 108.3
N10B C21B H21A 108.3
C22B C21B H21B 108.3
N10B C21B H21B 108.3
H21A C21B H21B 107.4
C21B C22B C23B 109.5(7)
C21B C22B H22A 109.8
C23B C22B H22A 109.8
C21B C22B H22B 109.8
C23B C22B H22B 109.8
H22A C22B H22B 108.2
C16B N10B C25B 109.3(8)
C16B N10B C21B 106.1(8)
C25B N10B C21B 112.6(8)
C16B N10B C17B 108.7(7)
C25B N10B C17B 111.5(7)
C21B N10B C17B 108.4(7)
C15 C16A N10A 112.8(10)
C15 C16A H16A 109.0
N10A C16A H16A 109.0
C15 C16A H16B 109.0
N10A C16A H16B 109.0
H16A C16A H16B 107.8
C21A C22A C23A 110.4(6)
C21A C22A H22C 109.6
C23A C22A H22C 109.6
C21A C22A H22D 109.6
C23A C22A H22D 109.6
H22C C22A H22D 108.1
N10A C21A C22A 114.6(7)
N10A C21A H21C 108.6
C22A C21A H21C 108.6
N10A C21A H21D 108.6
C22A C21A H21D 108.6
H21C C21A H21D 107.6
C24A C23A C22A 101.7(7)
C24A C23A H23A 111.4
C22A C23A H23A 111.4
C24A C23A H23B 111.4
C22A C23A H23B 111.4
H23A C23A H23B 109.3
C10 N8 N9 106.5(3)
C10 N8 Fe1 133.6(3)
N9 N8 Fe1 119.88(17)
N8 C10 C11 110.2(3)
N8 C10 H10 124.9
C11 C10 H10 124.9
C12 C11 C10 105.5(3)
C12 C11 H11 127.3
C10 C11 H11 127.3
N9 C12 C11 108.1(3)
N9 C12 H12 126.0
C11 C12 H12 126.0
C12 N9 N8 109.7(3)
C12 N9 B1 131.8(3)
N8 N9 B1 118.5(2)
C9 C8 C7 105.3(2)
C9 C8 H8 127.4
C7 C8 H8 127.4
N7 C9 C8 108.1(3)
N7 C9 H9 125.9
C8 C9 H9 125.9
N6 C7 C8 110.0(3)
N6 C7 H7 125.0
C8 C7 H7 125.0
C6 N5 N4 109.7(2)
C6 N5 B1 131.7(3)
N4 N5 B1 118.6(2)
C4 N4 N5 106.6(3)
C4 N4 Fe1 133.5(2)
N5 N4 Fe1 119.83(17)
N4 C4 C5 110.0(3)
N4 C4 H4 125.0
C5 C4 H4 125.0
C6 C5 C4 105.3(3)
C6 C5 H5 127.3
C4 C5 H5 127.3
N5 C6 C5 108.3(3)
N5 C6 H6 125.8
C5 C6 H6 125.8
N2 C2 Fe1 177.2(3)
N3 C3 Fe1 177.2(3)
N1 C1 Fe1 177.2(3)
N7 B1 N5 107.1(2)
N7 B1 N9 107.0(2)
N5 B1 N9 106.6(2)
N7 B1 H1 111.9
N5 B1 H1 111.9
N9 B1 H1 111.9
C16A C15 C14 106.4(6)
C14 C15 C16B 109.9(6)
C16A C15 H15A 110.5
C14 C15 H15A 110.5
C16A C15 H15B 110.5
C14 C15 H15B 110.5
H15A C15 H15B 108.6
C24B C23B C22B 111.6(7)
C24B C23B H23C 109.3
C22B C23B H23C 109.3
C24B C23B H23D 109.3
C22B C23B H23D 109.3
H23C C23B H23D 108.0
N10B C16B C15 118.2(10)
N10B C16B H16C 107.8
C15 C16B H16C 107.8
N10B C16B H16D 107.8
C15 C16B H16D 107.8
H16C C16B H16D 107.1
C26B C25B N10B 117.3(8)
C26B C25B H25A 108.0
N10B C25B H25A 108.0
C26B C25B H25B 108.0
N10B C25B H25B 108.0
H25A C25B H25B 107.2
C14 C13 H13A 109.5
C14 C13 H13B 109.5
H13A C13 H13B 109.5
C14 C13 H13C 109.5
H13A C13 H13C 109.5
H13B C13 H13C 109.5
C18B C17B N10B 117.2(7)
C18B C17B H17A 108.0
N10B C17B H17A 108.0
C18B C17B H17B 108.0
N10B C17B H17B 108.0
H17A C17B H17B 107.2
C17B C18B C19B 111.8(9)
C17B C18B H18A 109.3
C19B C18B H18A 109.3
C17B C18B H18B 109.3
C19B C18B H18B 109.3
H18A C18B H18B 107.9
C19B C20B H20A 109.5
C19B C20B H20B 109.5
H20A C20B H20B 109.5
C19B C20B H20C 109.5
H20A C20B H20C 109.5
H20B C20B H20C 109.5
C20B C19B C18B 116.7(10)
C20B C19B H19A 108.1
C18B C19B H19A 108.1
C20B C19B H19B 108.1
C18B C19B H19B 108.1
H19A C19B H19B 107.3
C18A C17A N10A 115.7(8)
C18A C17A H17C 108.3
N10A C17A H17C 108.3
C18A C17A H17D 108.3
N10A C17A H17D 108.3
H17C C17A H17D 107.4
C17A C18A C19A 110.5(9)
C17A C18A H18C 109.6
C19A C18A H18C 109.6
C17A C18A H18D 109.6
C19A C18A H18D 109.6
H18C C18A H18D 108.1
C19A C20A H20D 109.5
C19A C20A H20E 109.5
H20D C20A H20E 109.5
C19A C20A H20F 109.5
H20D C20A H20F 109.5
H20E C20A H20F 109.5
C20A C19A C18A 113.8(10)
C20A C19A H19C 108.8
C18A C19A H19C 108.8
C20A C19A H19D 108.8
C18A C19A H19D 108.8
H19C C19A H19D 107.7
C13 C14 C15 112.6(4)
C13 C14 H14A 109.1
C15 C14 H14A 109.1
C13 C14 H14B 109.1
C15 C14 H14B 109.1
H14A C14 H14B 107.8
C25A C26A C27A 109.1(9)
C25A C26A H26A 109.9
C27A C26A H26A 109.9
C25A C26A H26B 109.9
C27A C26A H26B 109.9
H26A C26A H26B 108.3
C25B C26B C27B 108.8(9)
C25B C26B H26C 109.9
C27B C26B H26C 109.9
C25B C26B H26D 109.9
C27B C26B H26D 109.9
H26C C26B H26D 108.3
C28A C27A C26A 110.1(10)
C28A C27A H27A 109.6
C26A C27A H27A 109.6
C28A C27A H27B 109.6
C26A C27A H27B 109.6
H27A C27A H27B 108.2
C26B C27B C28B 112.4(10)
C26B C27B H27C 109.1
C28B C27B H27C 109.1
C26B C27B H27D 109.1
C28B C27B H27D 109.1
H27C C27B H27D 107.8
C27A C28A H28A 109.5
C27A C28A H28B 109.5
H28A C28A H28B 109.5
C27A C28A H28C 109.5
H28A C28A H28C 109.5
H28B C28A H28C 109.5
C27B C28B H28D 109.5
C27B C28B H28E 109.5
H28D C28B H28E 109.5
C27B C28B H28F 109.5
H28D C28B H28F 109.5
H28E C28B H28F 109.5
N10A C25A C26A 118.2(8)
N10A C25A H25C 107.8
C26A C25A H25C 107.8
N10A C25A H25D 107.8
C26A C25A H25D 107.8
H25C C25A H25D 107.1
C23B C24B H24A 109.5
C23B C24B H24B 109.5
H24A C24B H24B 109.5
C23B C24B H24C 109.5
H24A C24B H24C 109.5
H24B C24B H24C 109.5
C23A C24A H24D 109.5
C23A C24A H24E 109.5
H24D C24A H24E 109.5
C23A C24A H24F 109.5
H24D C24A H24F 109.5
H24E C24A H24F 109.5

loop_
_geom_bond_atom_site_label_1
_geom_bond_atom_site_label_2
_geom_bond_distance
Fe1 C2 1.918(3)
Fe1 C1 1.933(4)
Fe1 C3 1.936(4)
Fe1 N8 1.972(3)
Fe1 N6 1.976(2)
Fe1 N4 1.977(3)
N7 C9 1.347(3)
N7 N6 1.356(3)
N7 B1 1.538(4)
N6 C7 1.343(3)
N10A C25A 1.500(14)
N10A C21A 1.522(12)
N10A C17A 1.535(10)
N10A C16A 1.538(17)
C21B C22B 1.483(12)
C21B N10B 1.518(12)
C21B H21A 0.9900
C21B H21B 0.9900
C22B C23B 1.548(12)
C22B H22A 0.9900
C22B H22B 0.9900
N10B C16B 1.498(17)
N10B C25B 1.522(14)
N10B C17B 1.558(11)
C16A C15 1.479(16)
C16A H16A 0.9900
C16A H16B 0.9900
C22A C21A 1.546(12)
C22A C23A 1.632(12)
C22A H22C 0.9900
C22A H22D 0.9900
C21A H21C 0.9900
C21A H21D 0.9900
C23A C24A 1.502(10)
C23A H23A 0.9900
C23A H23B 0.9900
N8 C10 1.344(4)
N8 N9 1.363(4)
C10 C11 1.382(5)
C10 H10 0.9500
C11 C12 1.381(5)
C11 H11 0.9500
C12 N9 1.348(4)
C12 H12 0.9500
N9 B1 1.543(4)
C8 C9 1.378(4)
C8 C7 1.390(4)
C8 H8 0.9500
C9 H9 0.9500
C7 H7 0.9500
N5 C6 1.346(4)
N5 N4 1.359(4)
N5 B1 1.540(4)
N4 C4 1.345(4)
C4 C5 1.385(5)
C4 H4 0.9500
C5 C6 1.379(5)
C5 H5 0.9500
C6 H6 0.9500
C2 N2 1.150(4)
C3 N3 1.156(5)
C1 N1 1.163(5)
B1 H1 1.0000
C15 C14 1.532(6)
C15 C16B 1.594(16)
C15 H15A 0.9900
C15 H15B 0.9900
C23B C24B 1.496(11)
C23B H23C 0.9900
C23B H23D 0.9900
C16B H16C 0.9900
C16B H16D 0.9900
C25B C26B 1.517(13)
C25B H25A 0.9900
C25B H25B 0.9900
C13 C14 1.516(6)
C13 H13A 0.9800
C13 H13B 0.9800
C13 H13C 0.9800
C17B C18B 1.536(16)
C17B H17A 0.9900
C17B H17B 0.9900
C18B C19B 1.563(14)
C18B H18A 0.9900
C18B H18B 0.9900
C20B C19B 1.514(19)
C20B H20A 0.9800
C20B H20B 0.9800
C20B H20C 0.9800
C19B H19A 0.9900
C19B H19B 0.9900
C17A C18A 1.497(16)
C17A H17C 0.9900
C17A H17D 0.9900
C18A C19A 1.552(14)
C18A H18C 0.9900
C18A H18D 0.9900
C20A C19A 1.438(19)
C20A H20D 0.9800
C20A H20E 0.9800
C20A H20F 0.9800
C19A H19C 0.9900
C19A H19D 0.9900
C14 H14A 0.9900
C14 H14B 0.9900
C26A C25A 1.535(13)
C26A C27A 1.530(16)
C26A H26A 0.9900
C26A H26B 0.9900
C26B C27B 1.518(17)
C26B H26C 0.9900
C26B H26D 0.9900
C27A C28A 1.496(18)
C27A H27A 0.9900
C27A H27B 0.9900
C27B C28B 1.553(15)
C27B H27C 0.9900
C27B H27D 0.9900
C28A H28A 0.9800
C28A H28B 0.9800
C28A H28C 0.9800
C28B H28D 0.9800
C28B H28E 0.9800
C28B H28F 0.9800
C25A H25C 0.9900
C25A H25D 0.9900
C24B H24A 0.9800
C24B H24B 0.9800
C24B H24C 0.9800
C24A H24D 0.9800
C24A H24E 0.9800
C24A H24F 0.9800
